data_4342278
loop_
_publ_author_name
'Lui, Melanie W.'
'Merten, Christian'
'Ferguson, Michael J.'
'McDonald, Robert'
'Xu, Yunjie'
'Rivard, Eric'

_publ_section_title
;
 Contrasting reactivities of silicon and germanium complexes supported by
 an N-heterocyclic guanidine ligand.
;
_journal_issue 4
_journal_name_full 'Inorganic chemistry'
_journal_page_first 2040
_journal_page_last 2049
_journal_paper_doi 10.1021/ic5029838
_journal_volume 54
_journal_year 2015
_chemical_formula_moiety 'C56 H78 N6 O Si2'
_chemical_formula_sum 'C56 H78 N6 O Si2'
_chemical_formula_weight 907.42
_chemical_name_systematic
; 
 ? 
;
_space_group_IT_number 14
_symmetry_cell_setting monoclinic
_symmetry_space_group_name_Hall '-P 2yn'
_symmetry_space_group_name_H-M 'P 1 21/n 1'
_atom_sites_solution_hydrogens geom
_atom_sites_solution_primary direct
_atom_sites_solution_secondary difmap
_audit_creation_method SHELXL-97
_cell_angle_alpha 90.00
_cell_angle_beta 94.4491(7)
_cell_angle_gamma 90.00
_cell_formula_units_Z 4
_cell_length_a 12.1444(2)
_cell_length_b 21.8298(3)
_cell_length_c 20.3141(3)
_cell_measurement_reflns_used 9944
_cell_measurement_temperature 173(2)
_cell_measurement_theta_max 71.32
_cell_measurement_theta_min 2.98
_cell_volume 5369.24(14)
_computing_cell_refinement 'Bruker SAINT'
_computing_data_collection 'Bruker APEX2'
_computing_data_reduction 'Bruker SAINT'
_computing_molecular_graphics 'Bruker SHELXTL'
_computing_publication_material 'Bruker SHELXTL'
_computing_structure_refinement 'SHELXL-97 (Sheldrick, 2008)'
_computing_structure_solution 'SHELXD (Schneider & Sheldrick, 2002)'
_diffrn_ambient_temperature 173(2)
_diffrn_measured_fraction_theta_full 0.982
_diffrn_measured_fraction_theta_max 0.982
_diffrn_measurement_device_type 'Bruker APEX-II CCD'
_diffrn_measurement_method '\f and \w scans'
_diffrn_radiation_monochromator graphite
_diffrn_radiation_source 'fine-focus sealed tube'
_diffrn_radiation_type CuK\a
_diffrn_radiation_wavelength 1.54178
_diffrn_reflns_av_R_equivalents 0.0639
_diffrn_reflns_av_unetI/netI 0.0616
_diffrn_reflns_limit_h_max 14
_diffrn_reflns_limit_h_min -14
_diffrn_reflns_limit_k_max 26
_diffrn_reflns_limit_k_min -26
_diffrn_reflns_limit_l_max 24
_diffrn_reflns_limit_l_min -24
_diffrn_reflns_number 36037
_diffrn_reflns_theta_full 71.54
_diffrn_reflns_theta_max 71.54
_diffrn_reflns_theta_min 2.98
_exptl_absorpt_coefficient_mu 0.921
_exptl_absorpt_correction_T_max 0.9241
_exptl_absorpt_correction_T_min 0.7715
_exptl_absorpt_correction_type integration
_exptl_absorpt_process_details 'SADABS (Sheldrick, 2008)'
_exptl_crystal_colour colourless
_exptl_crystal_density_diffrn 1.123
_exptl_crystal_density_method 'not measured'
_exptl_crystal_description prism
_exptl_crystal_F_000 1968
_exptl_crystal_size_max 0.30
_exptl_crystal_size_mid 0.10
_exptl_crystal_size_min 0.09
_refine_diff_density_max 0.372
_refine_diff_density_min -0.398
_refine_diff_density_rms 0.044
_refine_ls_extinction_method none
_refine_ls_goodness_of_fit_ref 1.029
_refine_ls_hydrogen_treatment constr
_refine_ls_matrix_type full
_refine_ls_number_parameters 588
_refine_ls_number_reflns 10277
_refine_ls_number_restraints 0
_refine_ls_restrained_S_all 1.029
_refine_ls_R_factor_all 0.0558
_refine_ls_R_factor_gt 0.0434
_refine_ls_shift/su_max 0.001
_refine_ls_shift/su_mean 0.000
_refine_ls_structure_factor_coef Fsqd
_refine_ls_weighting_details 'calc w=1/[\s^2^(Fo^2^)+(0.0499P)^2^+1.6377P] where P=(Fo^2^+2Fc^2^)/3'
_refine_ls_weighting_scheme calc
_refine_ls_wR_factor_gt 0.1148
_refine_ls_wR_factor_ref 0.1238
_reflns_number_gt 8416
_reflns_number_total 10277
_reflns_threshold_expression I>2\s(I)
_cod_data_source_file ic5029838_si_002.cif
_cod_data_source_block riv1350
_cod_depositor_comments
;
The following automatic conversions were performed:

'_symmetry_cell_setting' value 'Monoclinic' changed to 'monoclinic'
according to
/usr/data/users/saulius/crontab/automatic-downloads/rss-feeds/ACS/lib/dictionaries/cif_core.dic
dictionary named 'cif_core.dic' version 2.4.2 from 2011-04-26.

Automatic conversion script
Id: cif_fix_values 3008 2015-01-20 13:52:24Z robertas 

 Adding full bibliography for 4342273--4342281.cif.
;
_cod_original_sg_symbol_H-M 'P 21/n'
_cod_database_code 4342278

loop_
_symmetry_equiv_pos_as_xyz
'x, y, z'
'-x+1/2, y+1/2, -z+1/2'
'-x, -y, -z'
'x-1/2, -y-1/2, z-1/2'

loop_
_atom_site_label
_atom_site_type_symbol
_atom_site_fract_x
_atom_site_fract_y
_atom_site_fract_z
_atom_site_U_iso_or_equiv
_atom_site_adp_type
_atom_site_occupancy
_atom_site_symmetry_multiplicity
_atom_site_calc_flag
_atom_site_refinement_flags
Si1 Si -0.00344(3) 0.266709(17) 0.35684(2) 0.02075(10) Uani 1 1 d .
Si2 Si -0.08859(4) 0.24096(2) 0.47783(2) 0.03143(12) Uani 1 1 d .
O O 0.01960(9) 0.24333(5) 0.43426(6) 0.0278(2) Uani 1 1 d .
N1 N 0.08794(10) 0.32067(6) 0.33487(7) 0.0241(3) Uani 1 1 d .
N2 N -0.04252(11) 0.40393(6) 0.34912(7) 0.0242(3) Uani 1 1 d .
N3 N 0.10843(11) 0.42327(6) 0.29911(7) 0.0249(3) Uani 1 1 d .
N4 N -0.01533(11) 0.20664(6) 0.30636(7) 0.0259(3) Uani 1 1 d .
N5 N -0.05395(11) 0.10748(6) 0.26503(7) 0.0270(3) Uani 1 1 d .
N6 N 0.10343(11) 0.11787(6) 0.32453(7) 0.0264(3) Uani 1 1 d .
C1 C 0.05367(12) 0.37628(7) 0.32913(8) 0.0223(3) Uani 1 1 d .
C2 C -0.04748(13) 0.46471(7) 0.32672(9) 0.0275(3) Uani 1 1 d .
H2 H -0.1061 0.4927 0.3319 0.033 Uiso 1 1 calc R
C3 C 0.04425(13) 0.47634(7) 0.29701(9) 0.0283(3) Uani 1 1 d .
H3 H 0.0628 0.5142 0.2777 0.034 Uiso 1 1 calc R
C4 C 0.01022(12) 0.15056(7) 0.30096(8) 0.0229(3) Uani 1 1 d .
C5 C -0.00024(15) 0.05088(7) 0.26642(10) 0.0347(4) Uani 1 1 d .
H5 H -0.0274 0.0143 0.2457 0.042 Uiso 1 1 calc R
C6 C 0.09562(14) 0.05733(7) 0.30190(10) 0.0334(4) Uani 1 1 d .
H6 H 0.1496 0.0262 0.3104 0.040 Uiso 1 1 calc R
C7 C -0.0614(2) 0.28765(12) 0.55274(11) 0.0575(6) Uani 1 1 d .
H7A H -0.1291 0.2910 0.5758 0.069 Uiso 1 1 calc R
H7B H -0.0370 0.3286 0.5405 0.069 Uiso 1 1 calc R
H7C H -0.0035 0.2682 0.5819 0.069 Uiso 1 1 calc R
C8 C -0.12316(18) 0.16142(10) 0.50240(13) 0.0533(6) Uani 1 1 d .
H8A H -0.1979 0.1606 0.5174 0.064 Uiso 1 1 calc R
H8B H -0.0702 0.1478 0.5383 0.064 Uiso 1 1 calc R
H8C H -0.1195 0.1340 0.4644 0.064 Uiso 1 1 calc R
C11 C -0.12496(12) 0.37202(7) 0.38245(8) 0.0244(3) Uani 1 1 d .
C12 C -0.14536(12) 0.30605(7) 0.35991(8) 0.0240(3) Uani 1 1 d .
C13 C -0.20155(13) 0.27040(7) 0.41531(9) 0.0289(4) Uani 1 1 d .
H13 H -0.2397 0.2339 0.3943 0.035 Uiso 1 1 calc R
C14 C -0.28653(14) 0.30719(9) 0.44783(10) 0.0368(4) Uani 1 1 d .
H14 H -0.3494 0.2875 0.4632 0.044 Uiso 1 1 calc R
C15 C -0.27394(14) 0.36717(8) 0.45510(10) 0.0351(4) Uani 1 1 d .
H15 H -0.3264 0.3895 0.4778 0.042 Uiso 1 1 calc R
C16 C -0.18103(13) 0.40016(7) 0.42894(9) 0.0291(4) Uani 1 1 d .
C17 C -0.21497(13) 0.30104(8) 0.29204(9) 0.0315(4) Uani 1 1 d .
H17 H -0.2228 0.2563 0.2822 0.038 Uiso 1 1 calc R
C18 C -0.16040(16) 0.32909(9) 0.23435(9) 0.0393(4) Uani 1 1 d .
H18A H -0.2085 0.3237 0.1938 0.047 Uiso 1 1 calc R
H18B H -0.0895 0.3088 0.2296 0.047 Uiso 1 1 calc R
H18C H -0.1480 0.3729 0.2425 0.047 Uiso 1 1 calc R
C19 C -0.33204(16) 0.32633(11) 0.29260(12) 0.0504(5) Uani 1 1 d .
H19A H -0.3706 0.3215 0.2487 0.060 Uiso 1 1 calc R
H19B H -0.3288 0.3699 0.3043 0.060 Uiso 1 1 calc R
H19C H -0.3719 0.3039 0.3251 0.060 Uiso 1 1 calc R
C20 C -0.15726(15) 0.46375(8) 0.45700(10) 0.0347(4) Uani 1 1 d .
H20 H -0.0874 0.4787 0.4395 0.042 Uiso 1 1 calc R
C21 C -0.24965(18) 0.50905(9) 0.43477(12) 0.0476(5) Uani 1 1 d .
H21A H -0.2596 0.5096 0.3864 0.057 Uiso 1 1 calc R
H21B H -0.2296 0.5501 0.4510 0.057 Uiso 1 1 calc R
H21C H -0.3187 0.4963 0.4527 0.057 Uiso 1 1 calc R
C22 C -0.13999(19) 0.46292(10) 0.53238(10) 0.0479(5) Uani 1 1 d .
H22A H -0.0803 0.4344 0.5461 0.057 Uiso 1 1 calc R
H22B H -0.2083 0.4497 0.5509 0.057 Uiso 1 1 calc R
H22C H -0.1203 0.5041 0.5484 0.057 Uiso 1 1 calc R
C31 C 0.20467(13) 0.41418(7) 0.26385(8) 0.0250(3) Uani 1 1 d .
C32 C 0.19287(14) 0.41310(7) 0.19448(9) 0.0279(3) Uani 1 1 d .
C33 C 0.28762(15) 0.40472(8) 0.16113(9) 0.0329(4) Uani 1 1 d .
H33 H 0.2820 0.4046 0.1142 0.039 Uiso 1 1 calc R
C34 C 0.38999(15) 0.39651(8) 0.19503(10) 0.0356(4) Uani 1 1 d .
H34 H 0.4537 0.3903 0.1715 0.043 Uiso 1 1 calc R
C35 C 0.39902(14) 0.39740(8) 0.26313(10) 0.0338(4) Uani 1 1 d .
H35 H 0.4694 0.3916 0.2860 0.041 Uiso 1 1 calc R
C36 C 0.30733(13) 0.40665(7) 0.29919(9) 0.0280(3) Uani 1 1 d .
C37 C 0.08149(15) 0.41926(9) 0.15546(10) 0.0367(4) Uani 1 1 d .
H37 H 0.0238 0.4229 0.1878 0.044 Uiso 1 1 calc R
C38 C 0.0557(2) 0.36234(13) 0.11396(14) 0.0659(7) Uani 1 1 d .
H38A H -0.0168 0.3670 0.0897 0.079 Uiso 1 1 calc R
H38B H 0.0549 0.3264 0.1428 0.079 Uiso 1 1 calc R
H38C H 0.1123 0.3570 0.0826 0.079 Uiso 1 1 calc R
C39 C 0.0761(2) 0.47678(13) 0.11319(14) 0.0693(8) Uani 1 1 d .
H39A H 0.0030 0.4799 0.0893 0.083 Uiso 1 1 calc R
H39B H 0.1328 0.4748 0.0814 0.083 Uiso 1 1 calc R
H39C H 0.0891 0.5128 0.1415 0.083 Uiso 1 1 calc R
C40 C 0.32189(15) 0.40858(8) 0.37383(9) 0.0349(4) Uani 1 1 d .
H40 H 0.2484 0.4180 0.3905 0.042 Uiso 1 1 calc R
C41 C 0.3597(2) 0.34669(10) 0.40188(12) 0.0548(6) Uani 1 1 d .
H41A H 0.3057 0.3152 0.3872 0.066 Uiso 1 1 calc R
H41B H 0.3660 0.3487 0.4502 0.066 Uiso 1 1 calc R
H41C H 0.4317 0.3364 0.3862 0.066 Uiso 1 1 calc R
C42 C 0.40173(18) 0.45948(11) 0.39748(11) 0.0511(5) Uani 1 1 d .
H42A H 0.3750 0.4988 0.3791 0.061 Uiso 1 1 calc R
H42B H 0.4751 0.4508 0.3827 0.061 Uiso 1 1 calc R
H42C H 0.4063 0.4615 0.4458 0.061 Uiso 1 1 calc R
C51 C -0.16310(13) 0.11944(7) 0.23585(9) 0.0290(4) Uani 1 1 d .
C52 C -0.25257(14) 0.09953(7) 0.26915(10) 0.0330(4) Uani 1 1 d .
C53 C -0.35841(16) 0.11086(9) 0.23962(11) 0.0439(5) Uani 1 1 d .
H53 H -0.4211 0.0972 0.2608 0.053 Uiso 1 1 calc R
C54 C -0.37320(16) 0.14140(10) 0.18048(12) 0.0513(6) Uani 1 1 d .
H54 H -0.4458 0.1487 0.1612 0.062 Uiso 1 1 calc R
C55 C -0.28310(16) 0.16157(9) 0.14887(11) 0.0437(5) Uani 1 1 d .
H55 H -0.2947 0.1829 0.1081 0.052 Uiso 1 1 calc R
C56 C -0.17551(15) 0.15120(8) 0.17571(9) 0.0331(4) Uani 1 1 d .
C57 C -0.23862(16) 0.06557(9) 0.33494(10) 0.0384(4) Uani 1 1 d .
H57 H -0.1617 0.0730 0.3546 0.046 Uiso 1 1 calc R
C58 C -0.31887(19) 0.08840(10) 0.38402(12) 0.0516(5) Uani 1 1 d .
H58A H -0.3067 0.0656 0.4255 0.062 Uiso 1 1 calc R
H58B H -0.3950 0.0821 0.3655 0.062 Uiso 1 1 calc R
H58C H -0.3063 0.1321 0.3925 0.062 Uiso 1 1 calc R
C59 C -0.2531(2) -0.00346(9) 0.32464(12) 0.0533(6) Uani 1 1 d .
H59A H -0.2004 -0.0181 0.2940 0.064 Uiso 1 1 calc R
H59B H -0.3285 -0.0120 0.3062 0.064 Uiso 1 1 calc R
H59C H -0.2397 -0.0246 0.3671 0.064 Uiso 1 1 calc R
C60 C -0.07599(16) 0.17300(8) 0.14087(10) 0.0371(4) Uani 1 1 d .
H60 H -0.0223 0.1914 0.1752 0.044 Uiso 1 1 calc R
C61 C -0.1036(2) 0.22203(9) 0.08869(11) 0.0474(5) Uani 1 1 d .
H61A H -0.1409 0.2564 0.1086 0.057 Uiso 1 1 calc R
H61B H -0.1522 0.2046 0.0527 0.057 Uiso 1 1 calc R
H61C H -0.0353 0.2366 0.0712 0.057 Uiso 1 1 calc R
C62 C -0.01771(19) 0.11978(10) 0.10931(12) 0.0514(5) Uani 1 1 d .
H62A H -0.0004 0.0879 0.1425 0.062 Uiso 1 1 calc R
H62B H 0.0508 0.1345 0.0923 0.062 Uiso 1 1 calc R
H62C H -0.0661 0.1028 0.0730 0.062 Uiso 1 1 calc R
C71 C 0.20690(13) 0.14406(7) 0.35052(9) 0.0306(4) Uani 1 1 d .
C72 C 0.23827(15) 0.13873(8) 0.41797(10) 0.0383(4) Uani 1 1 d .
C73 C 0.34495(17) 0.15881(11) 0.43910(13) 0.0528(6) Uani 1 1 d .
H73 H 0.3698 0.1556 0.4845 0.063 Uiso 1 1 calc R
C74 C 0.41400(17) 0.18298(11) 0.39546(14) 0.0605(7) Uani 1 1 d .
H74 H 0.4864 0.1954 0.4109 0.073 Uiso 1 1 calc R
C75 C 0.37982(17) 0.18949(10) 0.32986(13) 0.0528(6) Uani 1 1 d .
H75 H 0.4283 0.2071 0.3006 0.063 Uiso 1 1 calc R
C76 C 0.27484(14) 0.17051(8) 0.30576(10) 0.0369(4) Uani 1 1 d .
C77 C 0.16220(17) 0.11249(9) 0.46613(10) 0.0429(5) Uani 1 1 d .
H77 H 0.0847 0.1194 0.4473 0.051 Uiso 1 1 calc R
C78 C 0.1747(2) 0.14434(12) 0.53356(12) 0.0595(6) Uani 1 1 d .
H78A H 0.1658 0.1887 0.5275 0.071 Uiso 1 1 calc R
H78B H 0.2482 0.1357 0.5550 0.071 Uiso 1 1 calc R
H78C H 0.1182 0.1290 0.5613 0.071 Uiso 1 1 calc R
C79 C 0.1779(2) 0.04342(11) 0.47534(13) 0.0650(7) Uani 1 1 d .
H79A H 0.1702 0.0231 0.4322 0.078 Uiso 1 1 calc R
H79B H 0.1220 0.0275 0.5032 0.078 Uiso 1 1 calc R
H79C H 0.2517 0.0353 0.4966 0.078 Uiso 1 1 calc R
C80 C 0.23862(16) 0.17738(9) 0.23332(10) 0.0416(5) Uani 1 1 d .
H80 H 0.1568 0.1712 0.2284 0.050 Uiso 1 1 calc R
C81 C 0.2616(3) 0.24092(11) 0.20734(14) 0.0742(9) Uani 1 1 d .
H81A H 0.2273 0.2717 0.2343 0.089 Uiso 1 1 calc R
H81B H 0.2309 0.2443 0.1614 0.089 Uiso 1 1 calc R
H81C H 0.3416 0.2478 0.2095 0.089 Uiso 1 1 calc R
C82 C 0.2900(2) 0.12798(10) 0.19229(13) 0.0525(5) Uani 1 1 d .
H82A H 0.2725 0.0875 0.2095 0.063 Uiso 1 1 calc R
H82B H 0.3703 0.1334 0.1948 0.063 Uiso 1 1 calc R
H82C H 0.2601 0.1313 0.1462 0.063 Uiso 1 1 calc R

loop_
_atom_site_aniso_label
_atom_site_aniso_U_11
_atom_site_aniso_U_22
_atom_site_aniso_U_33
_atom_site_aniso_U_23
_atom_site_aniso_U_13
_atom_site_aniso_U_12
Si1 0.01981(19) 0.02019(18) 0.0223(2) -0.00103(14) 0.00199(16) 0.00075(14)
Si2 0.0323(2) 0.0379(2) 0.0245(3) 0.00198(18) 0.00481(19) -0.00138(18)
O 0.0272(6) 0.0313(6) 0.0247(6) 0.0032(4) 0.0000(5) 0.0012(4)
N1 0.0211(6) 0.0221(6) 0.0296(8) -0.0017(5) 0.0044(5) 0.0011(5)
N2 0.0236(6) 0.0219(6) 0.0276(8) -0.0006(5) 0.0049(5) 0.0020(5)
N3 0.0235(6) 0.0220(6) 0.0301(8) 0.0008(5) 0.0067(5) 0.0010(5)
N4 0.0267(6) 0.0223(6) 0.0285(8) -0.0031(5) 0.0007(6) 0.0017(5)
N5 0.0277(7) 0.0194(6) 0.0329(8) -0.0039(5) -0.0047(6) 0.0015(5)
N6 0.0254(7) 0.0233(6) 0.0298(8) -0.0003(5) -0.0032(6) 0.0021(5)
C1 0.0204(7) 0.0229(7) 0.0238(8) -0.0017(6) 0.0027(6) -0.0003(5)
C2 0.0299(8) 0.0224(7) 0.0307(9) -0.0011(6) 0.0047(7) 0.0044(6)
C3 0.0315(8) 0.0204(7) 0.0336(10) 0.0004(6) 0.0053(7) 0.0015(6)
C4 0.0238(7) 0.0237(7) 0.0209(8) -0.0004(6) 0.0009(6) -0.0007(6)
C5 0.0370(9) 0.0194(7) 0.0467(12) -0.0051(7) -0.0035(8) 0.0022(6)
C6 0.0346(9) 0.0211(7) 0.0438(11) -0.0005(7) -0.0013(8) 0.0059(6)
C7 0.0565(13) 0.0821(17) 0.0333(12) -0.0154(11) -0.0004(10) 0.0133(12)
C8 0.0459(11) 0.0576(13) 0.0564(15) 0.0283(11) 0.0041(10) -0.0071(9)
C11 0.0209(7) 0.0249(7) 0.0274(9) 0.0002(6) 0.0032(6) 0.0006(5)
C12 0.0204(7) 0.0231(7) 0.0286(9) -0.0020(6) 0.0026(6) 0.0000(5)
C13 0.0248(8) 0.0305(8) 0.0318(10) -0.0005(7) 0.0052(7) -0.0039(6)
C14 0.0272(8) 0.0425(10) 0.0421(11) 0.0012(8) 0.0117(8) -0.0031(7)
C15 0.0272(8) 0.0409(9) 0.0391(11) -0.0026(8) 0.0141(8) 0.0038(7)
C16 0.0266(8) 0.0287(8) 0.0326(10) -0.0011(6) 0.0059(7) 0.0031(6)
C17 0.0260(8) 0.0335(8) 0.0338(10) -0.0029(7) -0.0054(7) 0.0016(6)
C18 0.0430(10) 0.0441(10) 0.0293(10) -0.0001(8) -0.0069(8) 0.0040(8)
C19 0.0294(10) 0.0689(14) 0.0509(14) -0.0054(10) -0.0089(9) 0.0118(9)
C20 0.0376(9) 0.0324(9) 0.0353(10) -0.0072(7) 0.0112(8) 0.0029(7)
C21 0.0527(12) 0.0364(10) 0.0554(14) -0.0047(9) 0.0149(10) 0.0130(9)
C22 0.0597(13) 0.0467(11) 0.0384(12) -0.0128(9) 0.0111(10) -0.0017(9)
C31 0.0243(7) 0.0206(7) 0.0309(9) -0.0006(6) 0.0080(7) -0.0019(5)
C32 0.0295(8) 0.0246(7) 0.0304(9) -0.0012(6) 0.0065(7) -0.0032(6)
C33 0.0382(9) 0.0311(8) 0.0308(10) -0.0036(7) 0.0110(8) -0.0007(7)
C34 0.0323(9) 0.0362(9) 0.0402(11) -0.0035(7) 0.0148(8) 0.0022(7)
C35 0.0250(8) 0.0352(9) 0.0419(11) 0.0013(7) 0.0063(7) 0.0038(6)
C36 0.0266(8) 0.0259(7) 0.0322(10) 0.0010(6) 0.0060(7) -0.0002(6)
C37 0.0321(9) 0.0462(10) 0.0318(10) 0.0008(8) 0.0011(8) -0.0003(7)
C38 0.0526(14) 0.0825(18) 0.0599(17) -0.0271(14) -0.0125(12) -0.0053(12)
C39 0.0508(13) 0.0812(18) 0.0751(19) 0.0371(15) 0.0008(13) 0.0145(12)
C40 0.0296(9) 0.0440(10) 0.0311(10) 0.0011(7) 0.0025(7) -0.0018(7)
C41 0.0625(14) 0.0566(13) 0.0435(14) 0.0157(10) -0.0072(11) -0.0003(11)
C42 0.0493(12) 0.0603(13) 0.0433(13) -0.0121(10) 0.0022(10) -0.0140(10)
C51 0.0293(8) 0.0215(7) 0.0349(10) -0.0038(6) -0.0063(7) -0.0001(6)
C52 0.0307(9) 0.0278(8) 0.0393(11) 0.0005(7) -0.0051(8) -0.0043(6)
C53 0.0300(9) 0.0480(11) 0.0526(13) 0.0084(9) -0.0049(9) -0.0061(8)
C54 0.0309(10) 0.0590(13) 0.0614(15) 0.0132(11) -0.0130(10) -0.0011(9)
C55 0.0422(10) 0.0461(10) 0.0403(12) 0.0097(8) -0.0119(9) 0.0013(8)
C56 0.0355(9) 0.0279(8) 0.0349(10) -0.0025(7) -0.0046(8) -0.0012(6)
C57 0.0372(9) 0.0390(9) 0.0376(11) 0.0031(8) -0.0066(8) -0.0071(7)
C58 0.0496(12) 0.0548(12) 0.0510(14) 0.0020(10) 0.0069(10) -0.0135(10)
C59 0.0695(15) 0.0377(11) 0.0508(14) 0.0099(9) -0.0080(11) -0.0049(10)
C60 0.0421(10) 0.0363(9) 0.0321(10) -0.0008(7) -0.0024(8) -0.0045(7)
C61 0.0651(14) 0.0419(10) 0.0351(12) 0.0010(8) 0.0041(10) -0.0056(9)
C62 0.0537(13) 0.0496(12) 0.0524(14) -0.0019(10) 0.0129(11) 0.0022(9)
C71 0.0248(8) 0.0293(8) 0.0367(10) -0.0027(7) -0.0047(7) 0.0057(6)
C72 0.0343(9) 0.0394(9) 0.0393(11) -0.0023(8) -0.0083(8) 0.0072(7)
C73 0.0389(11) 0.0621(13) 0.0539(15) -0.0084(10) -0.0186(10) 0.0047(9)
C74 0.0285(10) 0.0635(14) 0.087(2) -0.0048(13) -0.0129(11) -0.0035(9)
C75 0.0314(10) 0.0519(12) 0.0749(17) 0.0026(11) 0.0020(10) -0.0040(8)
C76 0.0277(8) 0.0339(9) 0.0491(12) -0.0003(8) 0.0037(8) 0.0053(7)
C77 0.0449(11) 0.0517(11) 0.0309(11) 0.0021(8) -0.0051(8) 0.0106(9)
C78 0.0627(14) 0.0759(16) 0.0378(13) -0.0043(11) -0.0099(11) 0.0193(12)
C79 0.0895(19) 0.0551(14) 0.0516(16) 0.0106(11) 0.0130(14) 0.0104(13)
C80 0.0358(10) 0.0458(10) 0.0447(12) 0.0075(9) 0.0131(9) 0.0094(8)
C81 0.125(3) 0.0426(12) 0.0591(17) 0.0095(11) 0.0297(17) 0.0200(14)
C82 0.0566(13) 0.0421(11) 0.0602(15) -0.0024(10) 0.0144(11) 0.0039(9)

loop_
_atom_type_symbol
_atom_type_description
_atom_type_scat_dispersion_real
_atom_type_scat_dispersion_imag
_atom_type_scat_source
C C 0.0181 0.0091 'International Tables Vol C Tables 4.2.6.8 and 6.1.1.4'
H H 0.0000 0.0000 'International Tables Vol C Tables 4.2.6.8 and 6.1.1.4'
N N 0.0311 0.0180 'International Tables Vol C Tables 4.2.6.8 and 6.1.1.4'
O O 0.0492 0.0322 'International Tables Vol C Tables 4.2.6.8 and 6.1.1.4'
Si Si 0.2541 0.3302 'International Tables Vol C Tables 4.2.6.8 and 6.1.1.4'

loop_
_geom_angle_atom_site_label_1
_geom_angle_atom_site_label_2
_geom_angle_atom_site_label_3
_geom_angle
O Si1 N4 110.03(6)
O Si1 N1 113.37(6)
N4 Si1 N1 114.28(7)
O Si1 C12 101.06(7)
N4 Si1 C12 109.59(7)
N1 Si1 C12 107.60(6)
O Si2 C7 109.19(9)
O Si2 C8 112.35(9)
C7 Si2 C8 108.93(12)
O Si2 C13 101.24(7)
C7 Si2 C13 115.96(10)
C8 Si2 C13 109.08(9)
Si2 O Si1 116.00(7)
C1 N1 Si1 117.67(11)
C2 N2 C1 109.21(13)
C2 N2 C11 126.83(13)
C1 N2 C11 123.78(12)
C1 N3 C3 109.96(13)
C1 N3 C31 123.68(12)
C3 N3 C31 125.16(13)
C4 N4 Si1 143.40(12)
C4 N5 C5 110.22(13)
C4 N5 C51 123.80(13)
C5 N5 C51 125.80(13)
C4 N6 C6 109.78(13)
C4 N6 C71 125.80(13)
C6 N6 C71 121.95(13)
N1 C1 N3 125.07(14)
N1 C1 N2 130.62(14)
N3 C1 N2 104.31(12)
C3 C2 N2 108.12(14)
C2 C3 N3 108.23(14)
N4 C4 N6 131.49(14)
N4 C4 N5 124.48(14)
N6 C4 N5 103.98(12)
C6 C5 N5 107.78(14)
C5 C6 N6 108.21(14)
C16 C11 N2 121.13(14)
C16 C11 C12 123.98(14)
N2 C11 C12 114.86(13)
C11 C12 C17 113.24(13)
C11 C12 C13 108.84(13)
C17 C12 C13 111.26(13)
C11 C12 Si1 107.75(10)
C17 C12 Si1 111.29(11)
C13 C12 Si1 103.98(10)
C14 C13 C12 113.75(14)
C14 C13 Si2 111.77(13)
C12 C13 Si2 108.35(10)
C15 C14 C13 120.03(16)
C14 C15 C16 121.88(16)
C11 C16 C15 118.10(15)
C11 C16 C20 125.81(15)
C15 C16 C20 116.10(15)
C18 C17 C19 108.81(16)
C18 C17 C12 114.42(14)
C19 C17 C12 114.09(15)
C16 C20 C22 111.84(16)
C16 C20 C21 111.37(16)
C22 C20 C21 110.02(16)
C36 C31 C32 121.99(15)
C36 C31 N3 119.30(15)
C32 C31 N3 118.71(14)
C33 C32 C31 117.79(15)
C33 C32 C37 119.59(16)
C31 C32 C37 122.61(15)
C34 C33 C32 121.27(18)
C35 C34 C33 119.68(17)
C34 C35 C36 121.63(16)
C35 C36 C31 117.63(16)
C35 C36 C40 119.63(15)
C31 C36 C40 122.74(15)
C32 C37 C39 111.43(17)
C32 C37 C38 110.72(16)
C39 C37 C38 111.3(2)
C36 C40 C41 111.02(17)
C36 C40 C42 110.94(16)
C41 C40 C42 111.22(17)
C52 C51 C56 122.81(15)
C52 C51 N5 118.26(15)
C56 C51 N5 118.92(16)
C51 C52 C53 117.54(18)
C51 C52 C57 122.61(15)
C53 C52 C57 119.84(17)
C54 C53 C52 120.98(19)
C53 C54 C55 120.41(18)
C54 C55 C56 121.18(19)
C55 C56 C51 117.06(18)
C55 C56 C60 121.37(17)
C51 C56 C60 121.57(15)
C52 C57 C59 110.79(16)
C52 C57 C58 112.28(16)
C59 C57 C58 109.73(18)
C56 C60 C61 113.74(16)
C56 C60 C62 111.57(16)
C61 C60 C62 109.03(17)
C72 C71 C76 122.79(16)
C72 C71 N6 119.27(17)
C76 C71 N6 117.81(16)
C71 C72 C73 116.7(2)
C71 C72 C77 122.18(16)
C73 C72 C77 121.2(2)
C74 C73 C72 121.2(2)
C75 C74 C73 120.89(19)
C74 C75 C76 120.7(2)
C75 C76 C71 117.7(2)
C75 C76 C80 120.2(2)
C71 C76 C80 122.16(16)
C72 C77 C79 112.11(18)
C72 C77 C78 112.56(19)
C79 C77 C78 109.57(19)
C76 C80 C81 112.46(19)
C76 C80 C82 111.20(16)
C81 C80 C82 111.22(18)

loop_
_geom_bond_atom_site_label_1
_geom_bond_atom_site_label_2
_geom_bond_distance
Si1 O 1.6567(12)
Si1 N4 1.6639(13)
Si1 N1 1.7015(13)
Si1 C12 1.9311(15)
Si2 O 1.6409(13)
Si2 C7 1.840(2)
Si2 C8 1.863(2)
Si2 C13 1.9072(18)
N1 C1 1.2856(19)
N2 C2 1.4025(19)
N2 C1 1.4027(19)
N2 C11 1.432(2)
N3 C1 1.3891(19)
N3 C3 1.3950(19)
N3 C31 1.431(2)
N4 C4 1.270(2)
N5 C4 1.3914(19)
N5 C5 1.3965(19)
N5 C51 1.4334(19)
N6 C4 1.3912(19)
N6 C6 1.400(2)
N6 C71 1.443(2)
C2 C3 1.332(2)
C5 C6 1.328(2)
C11 C16 1.354(2)
C11 C12 1.526(2)
C12 C17 1.564(2)
C12 C13 1.568(2)
C13 C14 1.501(2)
C14 C15 1.325(3)
C15 C16 1.472(2)
C16 C20 1.520(2)
C17 C18 1.519(3)
C17 C19 1.526(2)
C20 C22 1.529(3)
C20 C21 1.537(3)
C31 C36 1.399(2)
C31 C32 1.406(2)
C32 C33 1.392(2)
C32 C37 1.520(2)
C33 C34 1.385(3)
C34 C35 1.379(3)
C35 C36 1.394(2)
C36 C40 1.513(3)
C37 C39 1.520(3)
C37 C38 1.520(3)
C40 C41 1.523(3)
C40 C42 1.528(3)
C51 C52 1.393(3)
C51 C56 1.403(2)
C52 C53 1.398(2)
C52 C57 1.526(3)
C53 C54 1.374(3)
C54 C55 1.383(3)
C55 C56 1.395(2)
C56 C60 1.523(3)
C57 C59 1.530(3)
C57 C58 1.531(3)
C60 C61 1.525(3)
C60 C62 1.527(3)
C71 C72 1.398(3)
C71 C76 1.399(3)
C72 C73 1.403(3)
C72 C77 1.510(3)
C73 C74 1.372(4)
C74 C75 1.372(3)
C75 C76 1.393(3)
C76 C80 1.510(3)
C77 C79 1.530(3)
C77 C78 1.533(3)
C80 C81 1.518(3)
C80 C82 1.526(3)

loop_
_geom_torsion_atom_site_label_1
_geom_torsion_atom_site_label_2
_geom_torsion_atom_site_label_3
_geom_torsion_atom_site_label_4
_geom_torsion
C7 Si2 O Si1 -124.17(11)
C8 Si2 O Si1 114.87(10)
C13 Si2 O Si1 -1.37(9)
N4 Si1 O Si2 -98.33(8)
N1 Si1 O Si2 132.29(7)
C12 Si1 O Si2 17.45(9)
O Si1 N1 C1 -105.88(13)
N4 Si1 N1 C1 126.94(13)
C12 Si1 N1 C1 5.00(15)
O Si1 N4 C4 -23.3(2)
N1 Si1 N4 C4 105.6(2)
C12 Si1 N4 C4 -133.6(2)
Si1 N1 C1 N3 -166.16(12)
Si1 N1 C1 N2 13.0(2)
C3 N3 C1 N1 175.44(15)
C31 N3 C1 N1 7.4(2)
C3 N3 C1 N2 -3.86(17)
C31 N3 C1 N2 -171.93(14)
C2 N2 C1 N1 -174.96(17)
C11 N2 C1 N1 0.5(3)
C2 N2 C1 N3 4.29(17)
C11 N2 C1 N3 179.73(14)
C1 N2 C2 C3 -3.23(18)
C11 N2 C2 C3 -178.50(15)
N2 C2 C3 N3 0.75(19)
C1 N3 C3 C2 2.03(19)
C31 N3 C3 C2 169.88(15)
Si1 N4 C4 N6 -34.2(3)
Si1 N4 C4 N5 148.64(16)
C6 N6 C4 N4 -176.33(18)
C71 N6 C4 N4 -14.0(3)
C6 N6 C4 N5 1.25(19)
C71 N6 C4 N5 163.56(16)
C5 N5 C4 N4 177.16(17)
C51 N5 C4 N4 -7.5(3)
C5 N5 C4 N6 -0.64(19)
C51 N5 C4 N6 174.67(15)
C4 N5 C5 C6 -0.2(2)
C51 N5 C5 C6 -175.42(17)
N5 C5 C6 N6 1.0(2)
C4 N6 C6 C5 -1.4(2)
C71 N6 C6 C5 -164.57(17)
C2 N2 C11 C16 -40.1(2)
C1 N2 C11 C16 145.31(16)
C2 N2 C11 C12 138.26(16)
C1 N2 C11 C12 -36.4(2)
C16 C11 C12 C17 102.08(19)
N2 C11 C12 C17 -76.20(16)
C16 C11 C12 C13 -22.2(2)
N2 C11 C12 C13 159.50(13)
C16 C11 C12 Si1 -134.39(15)
N2 C11 C12 Si1 47.33(16)
O Si1 C12 C11 86.07(11)
N4 Si1 C12 C11 -157.83(11)
N1 Si1 C12 C11 -33.02(13)
O Si1 C12 C17 -149.22(11)
N4 Si1 C12 C17 -33.12(13)
N1 Si1 C12 C17 91.70(11)
O Si1 C12 C13 -29.35(11)
N4 Si1 C12 C13 86.76(11)
N1 Si1 C12 C13 -148.43(10)
C11 C12 C13 C14 39.75(18)
C17 C12 C13 C14 -85.72(17)
Si1 C12 C13 C14 154.39(12)
C11 C12 C13 Si2 -85.21(13)
C17 C12 C13 Si2 149.33(11)
Si1 C12 C13 Si2 29.44(12)
O Si2 C13 C14 -145.98(12)
C7 Si2 C13 C14 -27.98(16)
C8 Si2 C13 C14 95.39(14)
O Si2 C13 C12 -19.87(12)
C7 Si2 C13 C12 98.13(14)
C8 Si2 C13 C12 -138.49(13)
C12 C13 C14 C15 -32.9(2)
Si2 C13 C14 C15 90.2(2)
C13 C14 C15 C16 3.3(3)
N2 C11 C16 C15 172.46(15)
C12 C11 C16 C15 -5.7(2)
N2 C11 C16 C20 -7.2(3)
C12 C11 C16 C20 174.59(15)
C14 C15 C16 C11 17.4(3)
C14 C15 C16 C20 -162.90(18)
C11 C12 C17 C18 62.79(18)
C13 C12 C17 C18 -174.24(14)
Si1 C12 C17 C18 -58.78(16)
C11 C12 C17 C19 -63.4(2)
C13 C12 C17 C19 59.53(19)
Si1 C12 C17 C19 174.99(14)
C11 C16 C20 C22 -125.6(2)
C15 C16 C20 C22 54.7(2)
C11 C16 C20 C21 110.9(2)
C15 C16 C20 C21 -68.8(2)
C1 N3 C31 C36 -78.43(19)
C3 N3 C31 C36 115.33(18)
C1 N3 C31 C32 101.57(18)
C3 N3 C31 C32 -64.7(2)
C36 C31 C32 C33 -0.5(2)
N3 C31 C32 C33 179.46(13)
C36 C31 C32 C37 178.08(15)
N3 C31 C32 C37 -1.9(2)
C31 C32 C33 C34 1.2(2)
C37 C32 C33 C34 -177.43(16)
C32 C33 C34 C35 -0.9(3)
C33 C34 C35 C36 -0.3(3)
C34 C35 C36 C31 0.9(2)
C34 C35 C36 C40 -178.71(16)
C32 C31 C36 C35 -0.5(2)
N3 C31 C36 C35 179.48(14)
C32 C31 C36 C40 179.11(15)
N3 C31 C36 C40 -0.9(2)
C33 C32 C37 C39 -64.7(2)
C31 C32 C37 C39 116.7(2)
C33 C32 C37 C38 59.8(2)
C31 C32 C37 C38 -118.8(2)
C35 C36 C40 C41 -65.3(2)
C31 C36 C40 C41 115.09(19)
C35 C36 C40 C42 58.9(2)
C31 C36 C40 C42 -120.71(18)
C4 N5 C51 C52 -99.35(19)
C5 N5 C51 C52 75.2(2)
C4 N5 C51 C56 79.9(2)
C5 N5 C51 C56 -105.6(2)
C56 C51 C52 C53 1.6(3)
N5 C51 C52 C53 -179.20(16)
C56 C51 C52 C57 -179.35(16)
N5 C51 C52 C57 -0.2(2)
C51 C52 C53 C54 -1.0(3)
C57 C52 C53 C54 179.9(2)
C52 C53 C54 C55 0.1(4)
C53 C54 C55 C56 0.4(4)
C54 C55 C56 C51 0.1(3)
C54 C55 C56 C60 179.65(19)
C52 C51 C56 C55 -1.2(3)
N5 C51 C56 C55 179.66(16)
C52 C51 C56 C60 179.31(16)
N5 C51 C56 C60 0.1(2)
C51 C52 C57 C59 -99.9(2)
C53 C52 C57 C59 79.1(2)
C51 C52 C57 C58 137.02(18)
C53 C52 C57 C58 -44.0(2)
C55 C56 C60 C61 17.9(2)
C51 C56 C60 C61 -162.64(16)
C55 C56 C60 C62 -106.0(2)
C51 C56 C60 C62 73.5(2)
C4 N6 C71 C72 110.38(19)
C6 N6 C71 C72 -89.3(2)
C4 N6 C71 C76 -73.5(2)
C6 N6 C71 C76 86.8(2)
C76 C71 C72 C73 -2.9(3)
N6 C71 C72 C73 172.95(16)
C76 C71 C72 C77 177.38(17)
N6 C71 C72 C77 -6.8(3)
C71 C72 C73 C74 0.7(3)
C77 C72 C73 C74 -179.6(2)
C72 C73 C74 C75 1.4(4)
C73 C74 C75 C76 -1.3(4)
C74 C75 C76 C71 -0.8(3)
C74 C75 C76 C80 -179.4(2)
C72 C71 C76 C75 3.0(3)
N6 C71 C76 C75 -172.90(16)
C72 C71 C76 C80 -178.42(16)
N6 C71 C76 C80 5.7(2)
C71 C72 C77 C79 91.7(2)
C73 C72 C77 C79 -88.0(2)
C71 C72 C77 C78 -144.23(18)
C73 C72 C77 C78 36.1(3)
C75 C76 C80 C81 -48.5(3)
C71 C76 C80 C81 133.0(2)
C75 C76 C80 C82 77.0(2)
C71 C76 C80 C82 -101.5(2)
